data_4325759
loop_
_publ_author_name
'Eugeny P. Ivakhnenko'
'Andrey G. Starikov'
'Vladimir I. Minkin'
'Konstantin A. Lyssenko'
'Mikhail Yu. Antipin'
'Vladimir I. Simakov'
'Mikhail S. Korobov'
'Gennady S. Borodkin'
'Pavel A. Knyazev'

_publ_section_title
;
 Synthesis, Molecular and Electronic Structures of Six-Coordinate
 Transition Metal (Mn, Fe, Co, Ni, Cu, and Zn) Complexes with Redox-Active
 9-Hydroxyphenoxazin-1-one Ligands
;
_journal_name_full 'Inorganic Chemistry'
_journal_page_first 7022
_journal_page_last 7032
_journal_paper_doi 10.1021/ic2004062
_journal_volume 50
_journal_year 2011
_chemical_formula_moiety 'C56 H76 Mn N2 O6'
_chemical_formula_sum 'C56 H76 Mn N2 O6'
_chemical_formula_weight 928.13
_chemical_name_systematic
; 
 ? 
;
_space_group_IT_number 15
_symmetry_cell_setting monoclinic
_symmetry_space_group_name_Hall '-C 2yc'
_symmetry_space_group_name_H-M 'C 1 2/c 1'
_atom_sites_solution_hydrogens geom
_atom_sites_solution_primary direct
_atom_sites_solution_secondary difmap
_audit_creation_method SHELXL-97
_cell_angle_alpha 90.00
_cell_angle_beta 116.672(2)
_cell_angle_gamma 90.00
_cell_formula_units_Z 4
_cell_length_a 23.540(3)
_cell_length_b 20.047(3)
_cell_length_c 12.6391(16)
_cell_measurement_reflns_used 354
_cell_measurement_temperature 100(2)
_cell_measurement_theta_max 27
_cell_measurement_theta_min 3
_cell_volume 5329.8(12)
_computing_cell_refinement 'Bruker SAINT'
_computing_data_collection 'Bruker APEX II'
_computing_data_reduction 'Bruker SAINT'
_computing_molecular_graphics 'Bruker SHELXTL'
_computing_publication_material 'Bruker SHELXTL'
_computing_structure_refinement 'SHELXL-97 (Sheldrick, 1997)'
_computing_structure_solution 'SHELXS-97 (Sheldrick, 1997)'
_diffrn_ambient_temperature 100(2)
_diffrn_measured_fraction_theta_full 0.997
_diffrn_measured_fraction_theta_max 0.997
_diffrn_measurement_device_type 'Bruker APEX II CCD area detector''
_diffrn_measurement_method 'omega scans'
_diffrn_radiation_monochromator graphite
_diffrn_radiation_source 'fine-focus sealed tube'
_diffrn_radiation_type MoK\a
_diffrn_radiation_wavelength 0.71073
_diffrn_reflns_av_R_equivalents 0.0947
_diffrn_reflns_av_sigmaI/netI 0.1573
_diffrn_reflns_limit_h_max 29
_diffrn_reflns_limit_h_min -30
_diffrn_reflns_limit_k_max 25
_diffrn_reflns_limit_k_min -19
_diffrn_reflns_limit_l_max 16
_diffrn_reflns_limit_l_min -13
_diffrn_reflns_number 15761
_diffrn_reflns_theta_full 27.00
_diffrn_reflns_theta_max 27.00
_diffrn_reflns_theta_min 1.40
_exptl_absorpt_coefficient_mu 0.296
_exptl_absorpt_correction_T_max 0.971
_exptl_absorpt_correction_T_min 0.957
_exptl_absorpt_correction_type multi-scan
_exptl_absorpt_process_details SADABS
_exptl_crystal_colour black
_exptl_crystal_density_diffrn 1.157
_exptl_crystal_description prism
_exptl_crystal_F_000 1996
_exptl_crystal_size_max 0.15
_exptl_crystal_size_mid 0.10
_exptl_crystal_size_min 0.10
_refine_diff_density_max 0.303
_refine_diff_density_min -0.463
_refine_diff_density_rms 0.052
_refine_ls_extinction_method none
_refine_ls_goodness_of_fit_ref 0.740
_refine_ls_hydrogen_treatment constr
_refine_ls_matrix_type full
_refine_ls_number_parameters 306
_refine_ls_number_reflns 5810
_refine_ls_number_restraints 0
_refine_ls_restrained_S_all 0.740
_refine_ls_R_factor_all 0.1045
_refine_ls_R_factor_gt 0.0435
_refine_ls_shift/su_max 0.001
_refine_ls_shift/su_mean 0.000
_refine_ls_structure_factor_coef Fsqd
_refine_ls_weighting_details 'calc w=1/[\s^2^(Fo^2^)+(0.0028P)^2^+0.0000P] where P=(Fo^2^+2Fc^2^)/3'
_refine_ls_weighting_scheme calc
_refine_ls_wR_factor_gt 0.0628
_refine_ls_wR_factor_ref 0.0727
_reflns_number_gt 2980
_reflns_number_total 5810
_reflns_threshold_expression I>2\s(I)
_cod_data_source_file ic2004062_si_002_1.cif
_cod_data_source_block Mn
_cod_original_cell_volume 5329.6(12)
_cod_original_sg_symbol_H-M 'C 2/c'
_cod_database_code 4325759

loop_
_symmetry_equiv_pos_as_xyz
'x, y, z'
'-x, y, -z+1/2'
'x+1/2, y+1/2, z'
'-x+1/2, y+1/2, -z+1/2'
'-x, -y, -z'
'x, -y, z-1/2'
'-x+1/2, -y+1/2, -z'
'x+1/2, -y+1/2, z-1/2'

loop_
_atom_site_label
_atom_site_type_symbol
_atom_site_fract_x
_atom_site_fract_y
_atom_site_fract_z
_atom_site_U_iso_or_equiv
_atom_site_adp_type
_atom_site_occupancy
_atom_site_symmetry_multiplicity
_atom_site_calc_flag
_atom_site_refinement_flags
Mn1 Mn 0.5000 0.67145(3) 0.7500 0.01973(13) Uani 1 2 d S
O1 O 0.51400(6) 0.74881(8) 0.63798(12) 0.0259(4) Uani 1 1 d .
O2 O 0.72777(6) 0.67642(8) 0.84986(12) 0.0200(4) Uani 1 1 d .
O3 O 0.54884(6) 0.58933(7) 0.88300(12) 0.0198(4) Uani 1 1 d .
N1 N 0.59970(7) 0.67138(10) 0.79090(14) 0.0162(4) Uani 1 1 d .
C1 C 0.62037(9) 0.71603(11) 0.73869(18) 0.0169(5) Uani 1 1 d .
C2 C 0.57078(10) 0.75706(11) 0.65260(18) 0.0203(5) Uani 1 1 d .
C3 C 0.59109(10) 0.80376(12) 0.59056(19) 0.0258(6) Uani 1 1 d .
C4 C 0.65532(9) 0.80602(12) 0.62298(18) 0.0248(6) Uani 1 1 d .
H4A H 0.6680 0.8378 0.5820 0.030 Uiso 1 1 calc R
C5 C 0.70550(10) 0.76695(12) 0.71004(18) 0.0208(6) Uani 1 1 d .
C6 C 0.68572(9) 0.72043(11) 0.76585(18) 0.0176(5) Uani 1 1 d .
C7 C 0.54239(11) 0.84889(14) 0.4960(2) 0.0415(8) Uani 1 1 d .
C8 C 0.48913(11) 0.80714(16) 0.4031(2) 0.0776(13) Uani 1 1 d .
H8A H 0.4681 0.7813 0.4413 0.116 Uiso 1 1 calc R
H8B H 0.5070 0.7767 0.3652 0.116 Uiso 1 1 calc R
H8C H 0.4581 0.8367 0.3433 0.116 Uiso 1 1 calc R
C9 C 0.51557(12) 0.89711(14) 0.5570(3) 0.0636(10) Uani 1 1 d .
H9A H 0.4958 0.8715 0.5978 0.095 Uiso 1 1 calc R
H9B H 0.4837 0.9261 0.4975 0.095 Uiso 1 1 calc R
H9C H 0.5501 0.9244 0.6146 0.095 Uiso 1 1 calc R
C10 C 0.57246(11) 0.89057(13) 0.4321(2) 0.0506(9) Uani 1 1 d .
H10A H 0.5920 0.8608 0.3963 0.076 Uiso 1 1 calc R
H10B H 0.6050 0.9200 0.4891 0.076 Uiso 1 1 calc R
H10C H 0.5395 0.9175 0.3701 0.076 Uiso 1 1 calc R
C11 C 0.77506(10) 0.77888(12) 0.73547(19) 0.0250(6) Uani 1 1 d .
C12 C 0.81388(9) 0.79995(12) 0.86579(18) 0.0298(6) Uani 1 1 d .
H12A H 0.7976 0.8425 0.8792 0.045 Uiso 1 1 calc R
H12B H 0.8587 0.8050 0.8835 0.045 Uiso 1 1 calc R
H12C H 0.8100 0.7657 0.9175 0.045 Uiso 1 1 calc R
C13 C 0.80341(10) 0.71462(13) 0.7118(2) 0.0393(7) Uani 1 1 d .
H13A H 0.7779 0.7005 0.6296 0.059 Uiso 1 1 calc R
H13B H 0.8032 0.6793 0.7654 0.059 Uiso 1 1 calc R
H13C H 0.8472 0.7231 0.7255 0.059 Uiso 1 1 calc R
C14 C 0.78244(10) 0.83448(14) 0.6595(2) 0.0419(7) Uani 1 1 d .
H14A H 0.7590 0.8226 0.5756 0.063 Uiso 1 1 calc R
H14B H 0.8276 0.8402 0.6801 0.063 Uiso 1 1 calc R
H14C H 0.7655 0.8762 0.6742 0.063 Uiso 1 1 calc R
C15 C 0.63825(9) 0.62754(11) 0.86609(18) 0.0164(5) Uani 1 1 d .
C16 C 0.60713(10) 0.58048(12) 0.91103(18) 0.0189(5) Uani 1 1 d .
C17 C 0.64667(10) 0.52703(12) 0.98352(18) 0.0189(5) Uani 1 1 d .
C18 C 0.71007(10) 0.53058(11) 1.01050(18) 0.0204(5) Uani 1 1 d .
H18A H 0.7358 0.4958 1.0596 0.024 Uiso 1 1 calc R
C19 C 0.74294(9) 0.57925(12) 0.97521(18) 0.0193(5) Uani 1 1 d .
C20 C 0.70469(10) 0.62702(12) 0.89851(18) 0.0181(5) Uani 1 1 d .
C21 C 0.61782(10) 0.47061(12) 1.02399(19) 0.0233(6) Uani 1 1 d .
C22 C 0.56439(10) 0.43758(12) 0.91578(19) 0.0316(6) Uani 1 1 d .
H22A H 0.5818 0.4189 0.8648 0.047 Uiso 1 1 calc R
H22B H 0.5319 0.4709 0.8714 0.047 Uiso 1 1 calc R
H22C H 0.5452 0.4018 0.9419 0.047 Uiso 1 1 calc R
C23 C 0.66673(10) 0.41661(12) 1.0913(2) 0.0358(7) Uani 1 1 d .
H23A H 0.6858 0.3999 1.0417 0.054 Uiso 1 1 calc R
H23B H 0.6457 0.3798 1.1109 0.054 Uiso 1 1 calc R
H23C H 0.7000 0.4355 1.1643 0.054 Uiso 1 1 calc R
C24 C 0.59164(10) 0.49871(12) 1.10733(19) 0.0312(7) Uani 1 1 d .
H24A H 0.6269 0.5161 1.1794 0.047 Uiso 1 1 calc R
H24B H 0.5700 0.4631 1.1283 0.047 Uiso 1 1 calc R
H24C H 0.5615 0.5348 1.0672 0.047 Uiso 1 1 calc R
C25 C 0.81508(9) 0.57463(12) 1.02008(19) 0.0237(6) Uani 1 1 d .
C26 C 0.84570(10) 0.52469(13) 1.1225(2) 0.0327(7) Uani 1 1 d .
H26A H 0.8360 0.5378 1.1874 0.049 Uiso 1 1 calc R
H26B H 0.8919 0.5245 1.1506 0.049 Uiso 1 1 calc R
H26C H 0.8287 0.4800 1.0948 0.049 Uiso 1 1 calc R
C27 C 0.82817(10) 0.55005(14) 0.91692(19) 0.0367(7) Uani 1 1 d .
H27A H 0.8114 0.5826 0.8522 0.055 Uiso 1 1 calc R
H27B H 0.8073 0.5069 0.8884 0.055 Uiso 1 1 calc R
H27C H 0.8741 0.5451 0.9448 0.055 Uiso 1 1 calc R
C28 C 0.84708(10) 0.64199(12) 1.0672(2) 0.0359(7) Uani 1 1 d .
H28A H 0.8353 0.6581 1.1279 0.054 Uiso 1 1 calc R
H28B H 0.8331 0.6742 1.0021 0.054 Uiso 1 1 calc R
H28C H 0.8933 0.6368 1.1019 0.054 Uiso 1 1 calc R

loop_
_atom_site_aniso_label
_atom_site_aniso_U_11
_atom_site_aniso_U_22
_atom_site_aniso_U_33
_atom_site_aniso_U_23
_atom_site_aniso_U_13
_atom_site_aniso_U_12
Mn1 0.0147(3) 0.0198(3) 0.0220(3) 0.000 0.0058(2) 0.000
O1 0.0170(8) 0.0277(11) 0.0268(9) 0.0091(8) 0.0044(7) 0.0003(7)
O2 0.0181(8) 0.0215(10) 0.0202(8) -0.0012(8) 0.0083(6) -0.0029(8)
O3 0.0154(8) 0.0211(10) 0.0216(9) 0.0030(7) 0.0071(6) 0.0002(7)
N1 0.0168(9) 0.0173(11) 0.0128(10) -0.0028(10) 0.0052(7) -0.0016(9)
C1 0.0207(12) 0.0157(14) 0.0132(12) -0.0035(11) 0.0067(10) -0.0050(10)
C2 0.0185(12) 0.0193(15) 0.0155(13) -0.0047(11) 0.0009(10) -0.0062(11)
C3 0.0255(13) 0.0277(16) 0.0179(13) 0.0018(12) 0.0041(10) -0.0097(11)
C4 0.0298(13) 0.0231(16) 0.0185(13) 0.0014(11) 0.0083(10) -0.0125(11)
C5 0.0228(12) 0.0244(16) 0.0123(13) -0.0053(11) 0.0054(10) -0.0089(11)
C6 0.0187(12) 0.0182(14) 0.0129(12) -0.0046(11) 0.0042(9) -0.0004(10)
C7 0.0294(15) 0.044(2) 0.0351(17) 0.0219(15) 0.0003(12) -0.0122(13)
C8 0.0519(18) 0.094(3) 0.0417(19) 0.0415(19) -0.0196(14) -0.0410(19)
C9 0.0352(17) 0.058(2) 0.094(3) 0.053(2) 0.0254(17) 0.0178(16)
C10 0.0366(16) 0.049(2) 0.0438(18) 0.0334(16) -0.0016(13) -0.0131(14)
C11 0.0249(13) 0.0306(17) 0.0206(14) -0.0051(12) 0.0113(10) -0.0086(12)
C12 0.0242(13) 0.0371(17) 0.0267(15) -0.0112(13) 0.0102(11) -0.0105(12)
C13 0.0309(14) 0.049(2) 0.0462(18) -0.0213(15) 0.0251(13) -0.0126(13)
C14 0.0325(14) 0.058(2) 0.0344(16) 0.0054(16) 0.0139(12) -0.0172(15)
C15 0.0167(12) 0.0183(14) 0.0127(12) -0.0032(11) 0.0051(9) 0.0004(10)
C16 0.0185(12) 0.0239(15) 0.0126(12) -0.0060(11) 0.0055(9) -0.0031(11)
C17 0.0199(12) 0.0202(15) 0.0146(13) -0.0005(11) 0.0059(9) 0.0014(11)
C18 0.0226(12) 0.0198(15) 0.0147(13) 0.0032(11) 0.0048(10) 0.0069(11)
C19 0.0179(12) 0.0244(15) 0.0127(13) -0.0029(11) 0.0042(9) 0.0018(11)
C20 0.0231(12) 0.0188(14) 0.0150(13) -0.0033(11) 0.0108(10) -0.0032(11)
C21 0.0218(13) 0.0223(15) 0.0235(14) 0.0083(12) 0.0081(10) 0.0044(11)
C22 0.0326(14) 0.0267(16) 0.0345(16) 0.0063(13) 0.0142(12) 0.0004(12)
C23 0.0356(15) 0.0316(18) 0.0402(17) 0.0191(14) 0.0172(12) 0.0061(13)
C24 0.0312(14) 0.0356(18) 0.0287(16) 0.0074(13) 0.0151(12) 0.0002(12)
C25 0.0151(12) 0.0306(16) 0.0231(14) -0.0021(12) 0.0067(10) 0.0026(11)
C26 0.0200(13) 0.0433(18) 0.0295(15) 0.0030(14) 0.0065(11) 0.0107(12)
C27 0.0252(14) 0.056(2) 0.0305(16) 0.0003(15) 0.0139(11) 0.0081(13)
C28 0.0190(13) 0.0385(18) 0.0387(16) -0.0036(14) 0.0026(11) 0.0006(12)

loop_
_atom_type_symbol
_atom_type_description
_atom_type_scat_dispersion_real
_atom_type_scat_dispersion_imag
_atom_type_scat_source
C C 0.0033 0.0016 'International Tables Vol C Tables 4.2.6.8 and 6.1.1.4'
H H 0.0000 0.0000 'International Tables Vol C Tables 4.2.6.8 and 6.1.1.4'
N N 0.0061 0.0033 'International Tables Vol C Tables 4.2.6.8 and 6.1.1.4'
O O 0.0106 0.0060 'International Tables Vol C Tables 4.2.6.8 and 6.1.1.4'
Mn Mn 0.3368 0.7283 'International Tables Vol C Tables 4.2.6.8 and 6.1.1.4'

loop_
_geom_angle_atom_site_label_1
_geom_angle_atom_site_label_2
_geom_angle_atom_site_label_3
_geom_angle
_geom_angle_site_symmetry_1
_geom_angle_site_symmetry_3
N1 Mn1 N1 179.93(11) 2_656 .
N1 Mn1 O1 72.40(6) 2_656 2_656
N1 Mn1 O1 107.65(6) . 2_656
N1 Mn1 O1 107.65(6) 2_656 .
N1 Mn1 O1 72.40(6) . .
O1 Mn1 O1 91.47(8) 2_656 .
N1 Mn1 O3 71.78(6) 2_656 2_656
N1 Mn1 O3 108.16(6) . 2_656
O1 Mn1 O3 144.07(5) 2_656 2_656
O1 Mn1 O3 101.86(5) . 2_656
N1 Mn1 O3 108.16(6) 2_656 .
N1 Mn1 O3 71.78(6) . .
O1 Mn1 O3 101.86(5) 2_656 .
O1 Mn1 O3 144.07(5) . .
O3 Mn1 O3 86.67(7) 2_656 .
C2 O1 Mn1 116.34(13) . .
C6 O2 C20 120.02(16) . .
C16 O3 Mn1 115.79(13) . .
C15 N1 C1 121.50(18) . .
C15 N1 Mn1 119.75(14) . .
C1 N1 Mn1 118.75(14) . .
N1 C1 C6 121.38(19) . .
N1 C1 C2 113.97(19) . .
C6 C1 C2 124.6(2) . .
O1 C2 C3 126.2(2) . .
O1 C2 C1 118.4(2) . .
C3 C2 C1 115.4(2) . .
C4 C3 C2 116.7(2) . .
C4 C3 C7 123.5(2) . .
C2 C3 C7 119.8(2) . .
C3 C4 C5 128.8(2) . .
C3 C4 H4A 115.6 . .
C5 C4 H4A 115.6 . .
C6 C5 C4 114.4(2) . .
C6 C5 C11 125.0(2) . .
C4 C5 C11 120.6(2) . .
C5 C6 O2 122.26(19) . .
C5 C6 C1 119.9(2) . .
O2 C6 C1 117.81(19) . .
C8 C7 C3 110.2(2) . .
C8 C7 C9 110.5(2) . .
C3 C7 C9 108.2(2) . .
C8 C7 C10 107.9(2) . .
C3 C7 C10 111.9(2) . .
C9 C7 C10 108.1(2) . .
C7 C8 H8A 109.5 . .
C7 C8 H8B 109.5 . .
H8A C8 H8B 109.5 . .
C7 C8 H8C 109.5 . .
H8A C8 H8C 109.5 . .
H8B C8 H8C 109.5 . .
C7 C9 H9A 109.5 . .
C7 C9 H9B 109.5 . .
H9A C9 H9B 109.5 . .
C7 C9 H9C 109.5 . .
H9A C9 H9C 109.5 . .
H9B C9 H9C 109.5 . .
C7 C10 H10A 109.5 . .
C7 C10 H10B 109.5 . .
H10A C10 H10B 109.5 . .
C7 C10 H10C 109.5 . .
H10A C10 H10C 109.5 . .
H10B C10 H10C 109.5 . .
C14 C11 C5 113.06(19) . .
C14 C11 C13 107.8(2) . .
C5 C11 C13 110.02(19) . .
C14 C11 C12 106.9(2) . .
C5 C11 C12 109.29(17) . .
C13 C11 C12 109.6(2) . .
C11 C12 H12A 109.5 . .
C11 C12 H12B 109.5 . .
H12A C12 H12B 109.5 . .
C11 C12 H12C 109.5 . .
H12A C12 H12C 109.5 . .
H12B C12 H12C 109.5 . .
C11 C13 H13A 109.5 . .
C11 C13 H13B 109.5 . .
H13A C13 H13B 109.5 . .
C11 C13 H13C 109.5 . .
H13A C13 H13C 109.5 . .
H13B C13 H13C 109.5 . .
C11 C14 H14A 109.5 . .
C11 C14 H14B 109.5 . .
H14A C14 H14B 109.5 . .
C11 C14 H14C 109.5 . .
H14A C14 H14C 109.5 . .
H14B C14 H14C 109.5 . .
N1 C15 C20 121.6(2) . .
N1 C15 C16 114.22(18) . .
C20 C15 C16 124.1(2) . .
O3 C16 C17 126.2(2) . .
O3 C16 C15 118.1(2) . .
C17 C16 C15 115.70(19) . .
C18 C17 C16 115.9(2) . .
C18 C17 C21 123.6(2) . .
C16 C17 C21 120.45(19) . .
C17 C18 C19 129.4(2) . .
C17 C18 H18A 115.3 . .
C19 C18 H18A 115.3 . .
C20 C19 C18 114.81(19) . .
C20 C19 C25 124.7(2) . .
C18 C19 C25 120.4(2) . .
C19 C20 O2 122.94(19) . .
C19 C20 C15 119.6(2) . .
O2 C20 C15 117.42(19) . .
C17 C21 C23 112.01(18) . .
C17 C21 C22 109.43(18) . .
C23 C21 C22 107.6(2) . .
C17 C21 C24 109.4(2) . .
C23 C21 C24 108.05(18) . .
C22 C21 C24 110.32(18) . .
C21 C22 H22A 109.5 . .
C21 C22 H22B 109.5 . .
H22A C22 H22B 109.5 . .
C21 C22 H22C 109.5 . .
H22A C22 H22C 109.5 . .
H22B C22 H22C 109.5 . .
C21 C23 H23A 109.5 . .
C21 C23 H23B 109.5 . .
H23A C23 H23B 109.5 . .
C21 C23 H23C 109.5 . .
H23A C23 H23C 109.5 . .
H23B C23 H23C 109.5 . .
C21 C24 H24A 109.5 . .
C21 C24 H24B 109.5 . .
H24A C24 H24B 109.5 . .
C21 C24 H24C 109.5 . .
H24A C24 H24C 109.5 . .
H24B C24 H24C 109.5 . .
C28 C25 C19 111.14(19) . .
C28 C25 C26 106.51(18) . .
C19 C25 C26 111.96(18) . .
C28 C25 C27 111.07(19) . .
C19 C25 C27 108.29(17) . .
C26 C25 C27 107.85(19) . .
C25 C26 H26A 109.5 . .
C25 C26 H26B 109.5 . .
H26A C26 H26B 109.5 . .
C25 C26 H26C 109.5 . .
H26A C26 H26C 109.5 . .
H26B C26 H26C 109.5 . .
C25 C27 H27A 109.5 . .
C25 C27 H27B 109.5 . .
H27A C27 H27B 109.5 . .
C25 C27 H27C 109.5 . .
H27A C27 H27C 109.5 . .
H27B C27 H27C 109.5 . .
C25 C28 H28A 109.5 . .
C25 C28 H28B 109.5 . .
H28A C28 H28B 109.5 . .
C25 C28 H28C 109.5 . .
H28A C28 H28C 109.5 . .
H28B C28 H28C 109.5 . .

loop_
_geom_bond_atom_site_label_1
_geom_bond_atom_site_label_2
_geom_bond_distance
_geom_bond_site_symmetry_2
Mn1 N1 2.1648(15) 2_656
Mn1 N1 2.1648(15) .
Mn1 O1 2.2220(15) 2_656
Mn1 O1 2.2219(15) .
Mn1 O3 2.2633(14) 2_656
Mn1 O3 2.2633(14) .
O1 C2 1.275(2) .
O2 C6 1.394(2) .
O2 C20 1.398(2) .
O3 C16 1.266(2) .
N1 C15 1.313(3) .
N1 C1 1.327(3) .
C1 C6 1.420(3) .
C1 C2 1.443(3) .
C2 C3 1.434(3) .
C3 C4 1.378(3) .
C3 C7 1.527(3) .
C4 C5 1.433(3) .
C4 H4A 0.9500 .
C5 C6 1.371(3) .
C5 C11 1.539(3) .
C7 C8 1.526(3) .
C7 C9 1.538(4) .
C7 C10 1.538(3) .
C8 H8A 0.9800 .
C8 H8B 0.9800 .
C8 H8C 0.9800 .
C9 H9A 0.9800 .
C9 H9B 0.9800 .
C9 H9C 0.9800 .
C10 H10A 0.9800 .
C10 H10B 0.9800 .
C10 H10C 0.9800 .
C11 C14 1.531(3) .
C11 C13 1.540(3) .
C11 C12 1.541(3) .
C12 H12A 0.9800 .
C12 H12B 0.9800 .
C12 H12C 0.9800 .
C13 H13A 0.9800 .
C13 H13B 0.9800 .
C13 H13C 0.9800 .
C14 H14A 0.9800 .
C14 H14B 0.9800 .
C14 H14C 0.9800 .
C15 C20 1.428(3) .
C15 C16 1.457(3) .
C16 C17 1.445(3) .
C17 C18 1.375(3) .
C17 C21 1.521(3) .
C18 C19 1.435(3) .
C18 H18A 0.9500 .
C19 C20 1.373(3) .
C19 C25 1.533(3) .
C21 C23 1.530(3) .
C21 C22 1.532(3) .
C21 C24 1.546(3) .
C22 H22A 0.9800 .
C22 H22B 0.9800 .
C22 H22C 0.9800 .
C23 H23A 0.9800 .
C23 H23B 0.9800 .
C23 H23C 0.9800 .
C24 H24A 0.9800 .
C24 H24B 0.9800 .
C24 H24C 0.9800 .
C25 C28 1.531(3) .
C25 C26 1.536(3) .
C25 C27 1.549(3) .
C26 H26A 0.9800 .
C26 H26B 0.9800 .
C26 H26C 0.9800 .
C27 H27A 0.9800 .
C27 H27B 0.9800 .
C27 H27C 0.9800 .
C28 H28A 0.9800 .
C28 H28B 0.9800 .
C28 H28C 0.9800 .
